data_4026466
loop_
_publ_author_name
'Y. Suman Reddy'
'A. P. John Pal'
'Preeti Gupta'
'Alafia A. Ansari'
'Yashwant D. Vankar'

_publ_contact_author_address
;Department of Chemistry 
Indian Institute of Technology 
Kanpur, Uttar Pradesh 
India, 208 016 
;
_publ_contact_author_email vankar@iitk.ac.in
_publ_contact_author_name 'Dr. Y D Vankar'
_publ_contact_author_phone +91-512-2597169
_publ_section_title
;
 Ceric Ammonium Nitrate-Catalyzed Azidation of 1,2-Anhydro Sugars:
 Application in the Synthesis of Structurally Diverse Sugar-Derived
 Morpholine 1,2,3-Triazoles and 1,4-Oxazin-2-ones
;
_journal_name_full 'Journal of Organic Chemistry'
_journal_page_first 5972
_journal_page_last 5984
_journal_paper_doi 10.1021/jo200260w
_journal_volume 76
_journal_year 2011
_chemical_absolute_configuration rmad
_chemical_formula_moiety 'C16 H26 N2 O12'
_chemical_formula_sum 'C16 H26 N2 O12'
_chemical_formula_weight 438.39
_chemical_name_systematic
;
 ?
;
_space_group_IT_number 18
_symmetry_cell_setting orthorhombic
_symmetry_space_group_name_Hall 'P 2bc 2'
_symmetry_space_group_name_H-M 'P 2 21 21'
_atom_sites_solution_hydrogens geom
_atom_sites_solution_primary direct
_atom_sites_solution_secondary difmap
_audit_creation_method SHELXL-97
_cell_angle_alpha 90.00
_cell_angle_beta 90.00
_cell_angle_gamma 90.00
_cell_formula_units_Z 2
_cell_length_a 4.558
_cell_length_b 6.828
_cell_length_c 29.676
_cell_measurement_reflns_used 5954
_cell_measurement_temperature 298(2)
_cell_measurement_theta_max 28.3
_cell_measurement_theta_min 2.8
_cell_volume 923.577
_computing_cell_refinement 'Bruker SMART'
_computing_data_collection 'Bruker SMART'
_computing_data_reduction 'Bruker SAINT+'
_computing_molecular_graphics 'Diamond 3'
_computing_publication_material 'WinGX publication routines (Farrugia, 1999)'
_computing_structure_refinement 'SHELXL-97 (Sheldrick, 1997)'
_computing_structure_solution 'Bruker SHELXTL'
_diffrn_ambient_temperature 298(2)
_diffrn_measured_fraction_theta_full 0.992
_diffrn_measured_fraction_theta_max 0.992
_diffrn_measurement_device_type 'CCD area detector'
_diffrn_measurement_method '\p and \w scans'
_diffrn_radiation_monochromator graphite
_diffrn_radiation_source 'fine-focus sealed tube'
_diffrn_radiation_type MoK\a
_diffrn_radiation_wavelength 0.71073
_diffrn_reflns_av_R_equivalents 0.0495
_diffrn_reflns_av_sigmaI/netI 0.0619
_diffrn_reflns_limit_h_max 6
_diffrn_reflns_limit_h_min -3
_diffrn_reflns_limit_k_max 7
_diffrn_reflns_limit_k_min -9
_diffrn_reflns_limit_l_max 35
_diffrn_reflns_limit_l_min -39
_diffrn_reflns_number 5954
_diffrn_reflns_theta_full 28.32
_diffrn_reflns_theta_max 28.32
_diffrn_reflns_theta_min 2.75
_exptl_absorpt_coefficient_mu 0.136
_exptl_absorpt_correction_T_max 0.991
_exptl_absorpt_correction_T_min 0.984
_exptl_absorpt_correction_type empirical
_exptl_absorpt_process_details 'SADABS 2.10 (Bruker 2003)'
_exptl_crystal_colour colorless
_exptl_crystal_density_diffrn 1.576
_exptl_crystal_description needle
_exptl_crystal_F_000 464
_exptl_crystal_size_max 0.23
_exptl_crystal_size_mid 0.17
_exptl_crystal_size_min 0.12
_refine_diff_density_max 0.310
_refine_diff_density_min -0.333
_refine_diff_density_rms 0.075
_refine_ls_abs_structure_details 'Flack H D (1983), Acta Cryst. A39, 876-881'
_refine_ls_abs_structure_Flack 0.8(19)
_refine_ls_extinction_method none
_refine_ls_goodness_of_fit_ref 1.114
_refine_ls_hydrogen_treatment mixed
_refine_ls_matrix_type full
_refine_ls_number_parameters 152
_refine_ls_number_reflns 2261
_refine_ls_number_restraints 1
_refine_ls_restrained_S_all 1.115
_refine_ls_R_factor_all 0.0719
_refine_ls_R_factor_gt 0.0534
_refine_ls_shift/su_max 0.000
_refine_ls_shift/su_mean 0.000
_refine_ls_structure_factor_coef Fsqd
_refine_ls_weighting_details 'calc w=1/[\s^2^(Fo^2^)+(0.0360P)^2^+0.7864P] where P=(Fo^2^+2Fc^2^)/3'
_refine_ls_weighting_scheme calc
_refine_ls_wR_factor_gt 0.1079
_refine_ls_wR_factor_ref 0.1341
_reflns_number_gt 1845
_reflns_number_total 2261
_reflns_threshold_expression >2sigma(I)
_cod_data_source_file jo200260w_si_004.cif
_cod_data_source_block 10aprcm
_cod_original_cell_volume 923.6
_cod_original_sg_symbol_Hall P2bc2
_cod_database_code 4026466

loop_
_symmetry_equiv_pos_as_xyz
'x, y, z'
'-x, -y+1/2, z+1/2'
'x, -y, -z'
'-x, y+1/2, -z+1/2'

loop_
_atom_site_label
_atom_site_type_symbol
_atom_site_fract_x
_atom_site_fract_y
_atom_site_fract_z
_atom_site_U_iso_or_equiv
_atom_site_adp_type
_atom_site_occupancy
_atom_site_symmetry_multiplicity
_atom_site_calc_flag
_atom_site_refinement_flags
O5 O 1.2697(4) 0.0166(3) 0.13530(6) 0.0186(4) Uani 1 1 d .
O11 O 1.2565(5) 0.1997(3) 0.04668(7) 0.0219(4) Uani 1 1 d .
O10 O 1.1376(5) -0.2956(3) 0.03842(7) 0.0283(5) Uani 1 1 d .
O12 O 0.7557(5) 0.4312(3) 0.06820(8) 0.0264(5) Uani 1 1 d .
N4 N 1.2773(7) 0.2047(4) 0.20001(8) 0.0277(6) Uani 1 1 d D
O1 O 0.8951(5) 0.4718(3) 0.16148(8) 0.0300(5) Uani 1 1 d .
O13 O 1.4014(7) 0.4190(4) 0.25439(9) 0.0477(8) Uani 1 1 d .
C7 C 1.0073(6) 0.1154(4) 0.06775(10) 0.0208(6) Uani 1 1 d .
H7 H 0.8764 0.0642 0.0443 0.025 Uiso 1 1 calc R
C8A C 1.0359(7) 0.3326(4) 0.13348(10) 0.0215(6) Uani 1 1 d .
H8A H 1.2185 0.3877 0.1215 0.026 Uiso 1 1 calc R
C4A C 1.1030(7) 0.1505(4) 0.16156(10) 0.0223(6) Uani 1 1 d .
H4A H 0.9199 0.0888 0.1715 0.027 Uiso 1 1 calc R
C9 C 1.2880(7) -0.2029(4) 0.07451(9) 0.0205(6) Uani 1 1 d .
H01A H 1.4624 -0.1391 0.0629 0.025 Uiso 1 1 calc R
H01B H 1.3501 -0.3015 0.0960 0.025 Uiso 1 1 calc R
C6 C 1.1003(7) -0.0536(4) 0.09825(9) 0.0198(6) Uani 1 1 d .
H6 H 0.9243 -0.1186 0.1099 0.024 Uiso 1 1 calc R
C8 C 0.8413(7) 0.2672(4) 0.09516(10) 0.0220(6) Uani 1 1 d .
H8 H 0.6648 0.2061 0.1077 0.026 Uiso 1 1 calc R
C2 C 1.0974(9) 0.5409(5) 0.19486(12) 0.0365(8) Uani 1 1 d .
H2A H 0.9891 0.6152 0.2172 0.044 Uiso 1 1 calc R
H2B H 1.2347 0.6297 0.1805 0.044 Uiso 1 1 calc R
C3 C 1.2695(9) 0.3827(5) 0.21872(11) 0.0337(8) Uani 1 1 d .
H11 H 1.012(7) -0.378(5) 0.0470(11) 0.017(8) Uiso 1 1 d .
H14 H 1.222(9) 0.242(5) 0.0233(14) 0.040(12) Uiso 1 1 d .
H12 H 0.599(10) 0.403(6) 0.0589(14) 0.046(13) Uiso 1 1 d .
H4 H 1.363(9) 0.108(5) 0.2166(13) 0.053(13) Uiso 1 1 d D

loop_
_atom_site_aniso_label
_atom_site_aniso_U_11
_atom_site_aniso_U_22
_atom_site_aniso_U_33
_atom_site_aniso_U_23
_atom_site_aniso_U_13
_atom_site_aniso_U_12
O5 0.0192(10) 0.0195(10) 0.0170(9) -0.0008(7) 0.0003(8) -0.0012(9)
O11 0.0171(10) 0.0280(11) 0.0207(10) 0.0038(9) -0.0013(9) -0.0031(10)
O10 0.0365(13) 0.0263(11) 0.0223(11) -0.0016(9) 0.0051(9) -0.0127(11)
O12 0.0169(10) 0.0236(11) 0.0386(13) 0.0074(9) -0.0021(10) 0.0005(10)
N4 0.0363(16) 0.0283(14) 0.0184(12) -0.0008(10) -0.0033(12) -0.0040(14)
O1 0.0337(13) 0.0262(12) 0.0301(12) -0.0037(10) 0.0056(10) 0.0042(10)
O13 0.076(2) 0.0403(15) 0.0269(13) -0.0031(11) -0.0145(14) -0.0112(15)
C7 0.0144(13) 0.0240(15) 0.0239(15) 0.0017(12) -0.0001(11) -0.0024(12)
C8A 0.0203(15) 0.0203(15) 0.0238(15) -0.0019(11) 0.0038(12) -0.0004(11)
C4A 0.0244(15) 0.0239(15) 0.0185(14) 0.0017(12) 0.0027(13) -0.0037(12)
C9 0.0231(15) 0.0174(13) 0.0209(13) -0.0013(11) 0.0007(11) -0.0040(13)
C6 0.0165(13) 0.0230(15) 0.0200(14) -0.0010(12) 0.0012(11) -0.0038(12)
C8 0.0190(14) 0.0178(14) 0.0292(15) 0.0040(12) 0.0023(12) -0.0013(12)
C2 0.048(2) 0.0271(17) 0.0345(19) -0.0076(15) -0.0001(17) -0.0047(17)
C3 0.046(2) 0.0335(17) 0.0222(15) 0.0020(13) 0.0012(16) -0.0071(18)

loop_
_atom_type_symbol
_atom_type_description
_atom_type_scat_dispersion_real
_atom_type_scat_dispersion_imag
_atom_type_scat_source
C C 0.0033 0.0016 'International Tables Vol C Tables 4.2.6.8 and 6.1.1.4'
H H 0.0000 0.0000 'International Tables Vol C Tables 4.2.6.8 and 6.1.1.4'
N N 0.0061 0.0033 'International Tables Vol C Tables 4.2.6.8 and 6.1.1.4'
O O 0.0106 0.0060 'International Tables Vol C Tables 4.2.6.8 and 6.1.1.4'

loop_
_geom_angle_atom_site_label_1
_geom_angle_atom_site_label_2
_geom_angle_atom_site_label_3
_geom_angle
C4A O5 C6 110.5(2)
C7 O11 H14 113(3)
C9 O10 H11 113(2)
C8 O12 H12 104(3)
C3 N4 C4A 123.3(3)
C3 N4 H4 116(3)
C4A N4 H4 119(3)
C8A O1 C2 109.6(3)
O11 C7 C8 111.0(2)
O11 C7 C6 110.2(2)
C8 C7 C6 109.7(2)
O11 C7 H7 108.6
C8 C7 H7 108.6
C6 C7 H7 108.6
O1 C8A C8 112.0(3)
O1 C8A C4A 108.5(2)
C8 C8A C4A 106.7(2)
O1 C8A H8A 109.9
C8 C8A H8A 109.9
C4A C8A H8A 109.9
O5 C4A N4 107.8(2)
O5 C4A C8A 109.4(2)
N4 C4A C8A 109.5(2)
O5 C4A H4A 110.1
N4 C4A H4A 110.1
C8A C4A H4A 110.1
O10 C9 C6 112.3(2)
O10 C9 H01A 109.1
C6 C9 H01A 109.1
O10 C9 H01B 109.1
C6 C9 H01B 109.1
H01A C9 H01B 107.9
O5 C6 C9 106.3(2)
O5 C6 C7 110.7(2)
C9 C6 C7 113.1(2)
O5 C6 H6 108.9
C9 C6 H6 108.9
C7 C6 H6 108.9
O12 C8 C8A 110.5(2)
O12 C8 C7 111.7(2)
C8A C8 C7 108.2(2)
O12 C8 H8 108.8
C8A C8 H8 108.8
C7 C8 H8 108.8
O1 C2 C3 115.0(3)
O1 C2 H2A 108.5
C3 C2 H2A 108.5
O1 C2 H2B 108.5
C3 C2 H2B 108.5
H2A C2 H2B 107.5
O13 C3 N4 121.5(3)
O13 C3 C2 120.5(3)
N4 C3 C2 118.0(3)

loop_
_geom_bond_atom_site_label_1
_geom_bond_atom_site_label_2
_geom_bond_distance
O5 C4A 1.421(4)
O5 C6 1.427(3)
O11 C7 1.419(3)
O11 H14 0.77(4)
O10 C9 1.421(3)
O10 H11 0.84(3)
O12 C8 1.430(4)
O12 H12 0.79(5)
N4 C3 1.337(4)
N4 C4A 1.439(4)
N4 H4 0.911(19)
O1 C8A 1.416(3)
O1 C2 1.433(4)
O13 C3 1.242(4)
C7 C8 1.519(4)
C7 C6 1.527(4)
C7 H7 0.9800
C8A C8 1.510(4)
C8A C4A 1.528(4)
C8A H8A 0.9800
C4A H4A 0.9800
C9 C6 1.506(4)
C9 H01A 0.9700
C9 H01B 0.9700
C6 H6 0.9800
C8 H8 0.9800
C2 C3 1.511(5)
C2 H2A 0.9700
C2 H2B 0.9700

loop_
_geom_torsion_atom_site_label_1
_geom_torsion_atom_site_label_2
_geom_torsion_atom_site_label_3
_geom_torsion_atom_site_label_4
_geom_torsion
C2 O1 C8A C8 -175.1(3)
C2 O1 C8A C4A 67.4(3)
C6 O5 C4A N4 175.9(2)
C6 O5 C4A C8A -65.2(3)
C3 N4 C4A O5 145.9(3)
C3 N4 C4A C8A 27.0(4)
O1 C8A C4A O5 -174.4(2)
C8 C8A C4A O5 64.8(3)
O1 C8A C4A N4 -56.5(3)
C8 C8A C4A N4 -177.3(2)
C4A O5 C6 C9 -176.4(2)
C4A O5 C6 C7 60.4(3)
O10 C9 C6 O5 175.9(2)
O10 C9 C6 C7 -62.5(3)
O11 C7 C6 O5 66.4(3)
C8 C7 C6 O5 -56.1(3)
O11 C7 C6 C9 -52.8(3)
C8 C7 C6 C9 -175.3(2)
O1 C8A C8 O12 58.7(3)
C4A C8A C8 O12 177.2(2)
O1 C8A C8 C7 -178.7(2)
C4A C8A C8 C7 -60.2(3)
O11 C7 C8 O12 56.5(3)
C6 C7 C8 O12 178.5(2)
O11 C7 C8 C8A -65.3(3)
C6 C7 C8 C8A 56.7(3)
C8A O1 C2 C3 -47.1(4)
C4A N4 C3 O13 173.1(3)
C4A N4 C3 C2 -7.7(5)
O1 C2 C3 O13 -164.2(3)
O1 C2 C3 N4 16.5(5)
